data_4020666
loop_
_publ_author_name
'Hajime Maeda'
'Ko-ichi Nishimura'
'Kazuhiko Mizuno'
'Minoru Yamaji'
'Juro Oshima'
'Seiji Tobita'

_publ_section_title
;
 Synthesis and Photochemical Properties of Stilbenophanes
 Tethered by Silyl Chains. Control of (2\p+2\p)
 Photocycloaddition, Cis-Trans Photoisomerization,
 and Photocyclization
;
_journal_name_full 'Journal of Organic Chemistry'
_journal_page_first 9693
_journal_page_last 9701
_journal_paper_doi 10.1021/jo050914+
_journal_volume 70
_journal_year 2005
_chemical_formula_moiety 'C56 H68 Si4 '
_chemical_formula_sum 'C56 H68 Si4'
_chemical_formula_weight 853.50
_space_group_crystal_system monoclinic
_space_group_IT_number 14
_space_group_name_Hall '-P 2yn'
_space_group_name_H-M_alt 'P 1 21/n 1'
_cell_angle_alpha 90
_cell_angle_beta 112.289(1)
_cell_angle_gamma 90
_cell_formula_units_Z 2
_cell_length_a 11.6318(6)
_cell_length_b 18.6066(8)
_cell_length_c 13.2326(7)
_cell_measurement_temperature 296.1
_cell_volume 2649.9(2)
_exptl_crystal_density_diffrn 1.070
_cod_depositor_comments
;
 Changing the space group from 'P 1' to '-P 2yn' after consulting
 the original publication. All related space group information was
 changed accordingly.

 Antanas Vaitkus,
 2017-07-07
;
_cod_original_sg_symbol_H-M 'P 21/n'
_cod_original_formula_sum 'C56 H68 Si4 '
_cod_database_code 4020666

loop_
_space_group_symop_id
_space_group_symop_operation_xyz
1 x,y,z
2 -x+1/2,y+1/2,-z+1/2
3 -x,-y,-z
4 x+1/2,-y+1/2,z+1/2

loop_
_atom_site_label
_atom_site_type_symbol
_atom_site_fract_x
_atom_site_fract_y
_atom_site_fract_z
_atom_site_U_iso_or_equiv
_atom_site_adp_type
_atom_site_occupancy
_atom_site_symmetry_multiplicity
_atom_site_calc_flag
_atom_site_refinement_flags
_atom_site_disorder_assembly
_atom_site_disorder_group
Si(1) Si 2.0054 -0.2807 0.8564 0.0565(5) Uani 1.00 1 d . . .
Si(2) Si 2.1905 0.0639 0.8522 0.0542(5) Uani 1.00 1 d . . .
C(1) C 0.9783 -0.0459 0.3700 0.057(2) Uani 1.00 1 d . . .
C(2) C 0.9892 -0.1089 0.4277 0.069(2) Uani 1.00 1 d . . .
C(3) C 1.1050 -0.1325 0.5024 0.076(2) Uani 1.00 1 d . . .
C(4) C 1.2119 -0.0939 0.5187 0.064(2) Uani 1.00 1 d . . .
C(5) C 1.2015 -0.0305 0.4599 0.066(2) Uani 1.00 1 d . . .
C(6) C 1.0853 -0.0069 0.3864 0.069(2) Uani 1.00 1 d . . .
C(7) C 1.3337 -0.1253 0.5994 0.083(2) Uani 1.00 1 d . . .
C(8) C 1.4387 -0.1009 0.6285 0.086(3) Uani 1.00 1 d . . .
C(9) C 1.5590 -0.1364 0.7059 0.069(2) Uani 1.00 1 d . . .
C(10) C 1.5650 -0.2046 0.7488 0.081(2) Uani 1.00 1 d . . .
C(11) C 1.6789 -0.2343 0.8172 0.075(2) Uani 1.00 1 d . . .
C(12) C 1.7904 -0.1963 0.8460 0.056(2) Uani 1.00 1 d . . .
C(13) C 1.7809 -0.1281 0.8004 0.065(2) Uani 1.00 1 d . . .
C(14) C 1.6686 -0.0987 0.7324 0.074(2) Uani 1.00 1 d . . .
C(15) C 1.9148 -0.2256 0.9215 0.068(2) Uani 1.00 1 d . . .
C(16) C 1.9465 -0.3756 0.8354 0.089(2) Uani 1.00 1 d . . .
C(17) C 1.9940 -0.2382 0.7251 0.076(2) Uani 1.00 1 d . . .
C(18) C 2.1738 -0.2807 0.9576 0.064(2) Uani 1.00 1 d . . .
C(19) C 2.2319 -0.2067 0.9676 0.052(2) Uani 1.00 1 d . . .
C(20) C 2.2910 -0.1852 0.8994 0.062(2) Uani 1.00 1 d . . .
C(21) C 2.3295 -0.1146 0.8985 0.062(2) Uani 1.00 1 d . . .
C(22) C 2.3076 -0.0620 0.9645 0.050(2) Uani 1.00 1 d . . .
C(23) C 2.2544 -0.0850 1.0370 0.058(2) Uani 1.00 1 d . . .
C(24) C 2.2172 -0.1558 1.0392 0.055(2) Uani 1.00 1 d . . .
C(25) C 2.3315 0.0171 0.9527 0.064(2) Uani 1.00 1 d . . .
C(26) C 2.1469 0.0222 0.7131 0.068(2) Uani 1.00 1 d . . .
C(27) C 2.2334 0.1602 0.8495 0.092(2) Uani 1.00 1 d . . .
C(28) C 2.0546 0.0545 0.8936 0.072(2) Uani 1.00 1 d . . .
H(1) H 0.9169 -0.1366 0.4171 0.084(2) Uiso 1.00 1 c . . .
H(2) H 1.1100 -0.1758 0.5419 0.091(3) Uiso 1.00 1 c . . .
H(3) H 1.2746 -0.0034 0.4709 0.079(2) Uiso 1.00 1 c . . .
H(4) H 1.0793 0.0361 0.3458 0.080(2) Uiso 1.00 1 c . . .
H(5) H 1.3298 -0.1714 0.6288 0.103(3) Uiso 1.00 1 c . . .
H(6) H 1.4444 -0.0540 0.6025 0.105(3) Uiso 1.00 1 c . . .
H(7) H 1.4908 -0.2317 0.7318 0.094(2) Uiso 1.00 1 c . . .
H(8) H 1.6820 -0.2816 0.8452 0.088(2) Uiso 1.00 1 c . . .
H(9) H 1.8545 -0.1008 0.8156 0.076(2) Uiso 1.00 1 c . . .
H(10) H 1.6653 -0.0515 0.7040 0.084(2) Uiso 1.00 1 c . . .
H(11) H 1.8993 -0.2553 0.9733 0.080(2) Uiso 1.00 1 c . . .
H(12) H 1.9659 -0.1863 0.9581 0.080(2) Uiso 1.00 1 c . . .
H(13) H 1.8626 -0.3764 0.7850 0.102(3) Uiso 1.00 1 c . . .
H(14) H 1.9964 -0.4031 0.8072 0.102(2) Uiso 1.00 1 c . . .
H(15) H 1.9513 -0.3954 0.9030 0.102(2) Uiso 1.00 1 c . . .
H(16) H 2.0235 -0.1901 0.7387 0.088(2) Uiso 1.00 1 c . . .
H(17) H 2.0434 -0.2646 0.6951 0.088(2) Uiso 1.00 1 c . . .
H(18) H 1.9100 -0.2381 0.6750 0.088(2) Uiso 1.00 1 c . . .
H(19) H 2.1760 -0.2952 1.0272 0.076(2) Uiso 1.00 1 c . . .
H(20) H 2.2198 -0.3139 0.9332 0.076(2) Uiso 1.00 1 c . . .
H(21) H 2.3053 -0.2197 0.8525 0.073(2) Uiso 1.00 1 c . . .
H(22) H 2.3710 -0.1018 0.8516 0.074(2) Uiso 1.00 1 c . . .
H(23) H 2.2422 -0.0512 1.0858 0.065(2) Uiso 1.00 1 c . . .
H(24) H 2.1809 -0.1696 1.0896 0.064(2) Uiso 1.00 1 c . . .
H(25) H 2.3979 0.0215 0.9280 0.070(2) Uiso 1.00 1 c . . .
H(26) H 2.3538 0.0398 1.0219 0.070(2) Uiso 1.00 1 c . . .
H(32) H 2.0754 0.0748 0.9642 0.086(2) Uiso 1.00 1 c . . .
H(33) H 1.9849 0.0789 0.8430 0.086(2) Uiso 1.00 1 c . . .
H(34) H 2.0351 0.0050 0.8956 0.086(2) Uiso 1.00 1 c . . .
H(29) H 2.2447 0.1816 0.9177 0.114(3) Uiso 1.00 1 c . . .
H(30) H 2.3086 0.1633 0.8372 0.114(3) Uiso 1.00 1 c . . .
H(31) H 2.1693 0.1847 0.7927 0.114(3) Uiso 1.00 1 c . . .
H(27) H 2.1528 -0.0283 0.7211 0.04(2) Uiso 1.00 1 c . . .
H(28) H 2.2159 0.0317 0.6894 0.04(1) Uiso 1.00 1 c . . .

loop_
_atom_site_aniso_label
_atom_site_aniso_U_11
_atom_site_aniso_U_22
_atom_site_aniso_U_33
_atom_site_aniso_U_12
_atom_site_aniso_U_13
_atom_site_aniso_U_23
Si(1) 0.0540 0.0562 0.0545 0.0030 0.0151 -0.0005
Si(2) 0.0490 0.0546 0.0587 0.0066 0.0201 0.0015
C(1) 0.0739 0.0598 0.0446 0.0210 0.0292 0.0017
C(2) 0.0562 0.0818 0.0726 0.0044 0.0299 0.0058
C(3) 0.0794 0.0777 0.0716 0.0194 0.0298 0.0098
C(4) 0.0534 0.0885 0.0469 0.0272 0.0155 -0.0096
C(5) 0.0574 0.0828 0.0577 -0.0024 0.0219 -0.0010
C(6) 0.0715 0.0720 0.0559 0.0069 0.0168 0.0045
C(7) 0.0830 0.0979 0.0754 -0.0091 0.0380 -0.0255
C(8) 0.0820 0.1045 0.0756 -0.0139 0.0340 -0.0297
C(9) 0.0597 0.0846 0.0510 0.0141 0.0066 -0.0077
C(10) 0.0418 0.0960 0.0965 -0.0134 0.0172 0.0021
C(11) 0.0575 0.0700 0.0932 -0.0027 0.0253 0.0200
C(12) 0.0550 0.0684 0.0434 0.0038 0.0183 0.0022
C(13) 0.0459 0.0720 0.0719 -0.0073 0.0150 -0.0024
C(14) 0.0742 0.0651 0.0714 0.0026 0.0147 0.0027
C(15) 0.0624 0.0771 0.0611 0.0077 0.0183 -0.0014
C(16) 0.1039 0.0678 0.0835 -0.0215 0.0227 -0.0088
C(17) 0.0695 0.0923 0.0588 0.0059 0.0176 0.0037
C(18) 0.0566 0.0649 0.0675 0.0159 0.0189 0.0063
C(19) 0.0378 0.0505 0.0537 0.0153 0.0022 0.0078
C(20) 0.0499 0.0544 0.0795 0.0103 0.0213 -0.0045
C(21) 0.0449 0.0723 0.0684 0.0053 0.0204 0.0014
C(22) 0.0297 0.0530 0.0530 0.0094 -0.0012 0.0064
C(23) 0.0598 0.0617 0.0409 0.0106 0.0074 -0.0061
C(24) 0.0483 0.0651 0.0475 0.0047 0.0133 0.0037
C(25) 0.0497 0.0633 0.0626 -0.0081 0.0033 -0.0003
C(26) 0.0583 0.0856 0.0635 0.0279 0.0267 0.0035
C(27) 0.0996 0.0614 0.1246 -0.0006 0.0533 0.0113
C(28) 0.0635 0.0908 0.0616 0.0130 0.0232 -0.0074

loop_
_geom_bond_atom_site_label_1
_geom_bond_atom_site_label_2
_geom_bond_distance
_geom_bond_publ_flag
_geom_bond_site_symmetry_1
_geom_bond_site_symmetry_2
Si(1) C(15) 1.895192 yes . .
Si(1) C(16) 1.875675 yes . .
Si(1) C(17) 1.867261 yes . .
Si(1) C(18) 1.908061 yes . .
Si(2) C(25) 1.887167 yes . .
Si(2) C(26) 1.881771 yes . .
Si(2) C(27) 1.863178 yes . .
Si(2) C(28) 1.867643 yes . .
C(1) C(2) 1.378949 yes . .
C(1) C(6) 1.385296 yes . .
C(2) C(3) 1.405605 yes . .
C(2) H(1) 0.949987 no . .
C(3) C(4) 1.379966 yes . .
C(3) H(2) 0.950013 no . .
C(4) C(5) 1.393171 yes . .
C(4) C(7) 1.530608 yes . .
C(5) C(6) 1.403096 yes . .
C(5) H(3) 0.950003 no . .
C(6) H(4) 0.950035 no . .
C(7) C(8) 1.220962 yes . .
C(7) H(5) 0.949930 no . .
C(8) C(9) 1.534798 yes . .
C(8) H(6) 0.949992 no . .
C(9) C(10) 1.382142 yes . .
C(9) C(14) 1.378086 yes . .
C(10) C(11) 1.403514 yes . .
C(10) H(7) 0.950057 no . .
C(11) C(12) 1.398070 yes . .
C(11) H(8) 0.949962 no . .
C(12) C(13) 1.390181 yes . .
C(12) C(15) 1.514365 yes . .
C(13) C(14) 1.387175 yes . .
C(13) H(9) 0.949774 no . .
C(14) H(10) 0.949997 no . .
C(15) H(11) 0.949944 no . .
C(15) H(12) 0.949991 no . .
C(16) H(13) 0.949982 no . .
C(16) H(14) 0.950002 no . .
C(16) H(15) 0.950007 no . .
C(17) H(16) 0.949909 no . .
C(17) H(17) 0.949957 no . .
C(17) H(18) 0.949983 no . .
C(18) C(19) 1.516940 yes . .
C(18) H(19) 0.949998 no . .
C(18) H(20) 0.950015 no . .
C(19) C(20) 1.385414 yes . .
C(19) C(24) 1.396195 yes . .
C(20) C(21) 1.388204 yes . .
C(20) H(21) 0.950052 no . .
C(21) C(22) 1.398279 yes . .
C(21) H(22) 0.949927 no . .
C(22) C(23) 1.391979 yes . .
C(22) C(25) 1.517043 yes . .
C(23) C(24) 1.389225 yes . .
C(23) H(23) 0.950049 no . .
C(24) H(24) 0.950047 no . .
C(25) H(25) 0.949976 no . .
C(25) H(26) 0.949963 no . .
C(26) H(27) 0.945394 no . .
C(26) H(28) 0.981707 no . .
C(27) H(29) 0.949963 no . .
C(27) H(30) 0.949941 no . .
C(27) H(31) 0.950136 no . .
C(28) H(32) 0.949947 no . .
C(28) H(33) 0.949984 no . .
C(28) H(34) 0.950056 no . .

loop_
_cod_related_entry_id
_cod_related_entry_database
_cod_related_entry_code
1 ChemSpider 30658470
